data_4115175
loop_
_publ_author_name
'Claudia M. P. Kronenburg'
'Johann T. B. H. Jastrzebski'
'Jaap Boersma'
'Martin Lutz'
'Anthony L. Spek'
'Gerard van Koten'

_publ_contact_author_address
; Bijvoet Center for Biomolecular Research
  Dep. Crystal and Structural Chemistry
  Utrecht University
  Padualaan 8
  3584 CH Utrecht
  The Netherlands
;
_publ_contact_author_email m.lutz@chem.uu.nl
_publ_contact_author_fax '[+31] 30 2533940'
_publ_contact_author_name 'Martin Lutz'
_publ_contact_author_phone '[+31] 30 2533902'
_publ_section_title
;
 The First Homologous Series of Self-Assembled Aryl Bromo- and Aryl
 Cyanocuprates, -Argentates, and -Aurates; MLi~2~XAr~2~ (M = CuI, AgI,
 AuI; X = Br, C\\tbN; Ar = [C~6~H~4~CH~2~N(Et)CH~2~CH~2~NEt~2~]-2)
;
_journal_name_full 'Journal of the American Chemical Society'
_journal_page_first 11675
_journal_page_last 11683
_journal_paper_doi 10.1021/ja026945t
_journal_volume 124
_journal_year 2002
_chemical_formula_moiety 'C30 H50 Br Cu1.13 Li1.87 N4'
_chemical_formula_sum 'C30 H50 Br Cu1.13 Li1.87 N4'
_chemical_formula_weight 631.29
_chemical_name_systematic
; 
 ? 
;
_space_group_IT_number 14
_symmetry_cell_setting monoclinic
_symmetry_space_group_name_Hall '-P 2ybc'
_symmetry_space_group_name_H-M 'P 1 21/c 1'
_atom_sites_solution_hydrogens geom
_atom_sites_solution_primary heavy
_atom_sites_solution_secondary difmap
_audit_creation_method SHELXL-97
_cell_angle_alpha 90.00
_cell_angle_beta 109.3060(7)
_cell_angle_gamma 90.00
_cell_formula_units_Z 4
_cell_length_a 12.6266(5)
_cell_length_b 31.1512(11)
_cell_length_c 8.6751(4)
_cell_measurement_temperature 150(2)
_cell_volume 3220.3(2)
_computing_cell_refinement 'DENZO 1.11.0'
_computing_data_collection 'Nonius COLLECT'
_computing_data_reduction 'DENZO 1.11.0'
_computing_structure_refinement 'SHELXL-97 (Sheldrick, 1997)'
_computing_structure_solution 'DIRDIF-97 (Beurskens et al., 1997)'
_diffrn_ambient_temperature 150(2)
_diffrn_measured_fraction_theta_full 1.000
_diffrn_measured_fraction_theta_max 1.000
_diffrn_measurement_device_type 'Nonius KappaCCD'
_diffrn_radiation_monochromator graphite
_diffrn_radiation_source 'rotating anode'
_diffrn_radiation_type MoK\a
_diffrn_radiation_wavelength 0.71073
_diffrn_reflns_av_R_equivalents 0.0780
_diffrn_reflns_av_sigmaI/netI 0.0517
_diffrn_reflns_limit_h_max 14
_diffrn_reflns_limit_h_min -14
_diffrn_reflns_limit_k_max 35
_diffrn_reflns_limit_k_min -35
_diffrn_reflns_limit_l_max 9
_diffrn_reflns_limit_l_min -9
_diffrn_reflns_number 20853
_diffrn_reflns_theta_full 24.00
_diffrn_reflns_theta_max 24.00
_diffrn_reflns_theta_min 1.31
_exptl_absorpt_coefficient_mu 2.025
_exptl_absorpt_correction_T_max 0.94
_exptl_absorpt_correction_T_min 0.66
_exptl_absorpt_correction_type multi-scan
_exptl_crystal_colour colourless
_exptl_crystal_density_diffrn 1.302
_exptl_crystal_description plate
_exptl_crystal_F_000 1325
_exptl_crystal_size_max 0.32
_exptl_crystal_size_mid 0.28
_exptl_crystal_size_min 0.03
_refine_diff_density_max 0.817
_refine_diff_density_min -1.250
_refine_diff_density_rms 0.122
_refine_ls_extinction_method none
_refine_ls_goodness_of_fit_ref 1.085
_refine_ls_hydrogen_treatment constraint
_refine_ls_matrix_type full
_refine_ls_number_parameters 343
_refine_ls_number_reflns 5044
_refine_ls_number_restraints 0
_refine_ls_restrained_S_all 1.085
_refine_ls_R_factor_all 0.0594
_refine_ls_R_factor_gt 0.0445
_refine_ls_shift/su_max 0.000
_refine_ls_shift/su_mean 0.000
_refine_ls_structure_factor_coef Fsqd
_refine_ls_weighting_details 'calc w=1/[\s^2^(Fo^2^)+(0.0668P)^2^+2.8674P] where P=(Fo^2^+2Fc^2^)/3'
_refine_ls_weighting_scheme calc
_refine_ls_wR_factor_gt 0.1127
_refine_ls_wR_factor_ref 0.1305
_reflns_number_gt 4150
_reflns_number_total 5044
_reflns_threshold_expression >2sigma(I)
_cod_data_source_file ja026945t_s1_2.cif
_cod_data_source_block s2169a
_cod_original_sg_symbol_H-M 'P 21/c'
_cod_database_code 4115175

loop_
_symmetry_equiv_pos_as_xyz
'x, y, z'
'-x, y+1/2, -z+1/2'
'-x, -y, -z'
'x, -y-1/2, z-1/2'

loop_
_atom_site_label
_atom_site_type_symbol
_atom_site_fract_x
_atom_site_fract_y
_atom_site_fract_z
_atom_site_U_iso_or_equiv
_atom_site_adp_type
_atom_site_occupancy
_atom_site_symmetry_multiplicity
_atom_site_calc_flag
_atom_site_refinement_flags
Li1 Li 0.4420(2) 0.10570(10) 0.4141(4) 0.0328(7) Uani 0.91 1 d P
Cu1 Cu 0.4420(2) 0.10570(10) 0.4141(4) 0.0328(7) Uani 0.09 1 d P
Li2 Li 0.7065(4) 0.12795(13) 0.7090(5) 0.0323(9) Uani 0.96 1 d P
Cu2 Cu 0.7065(4) 0.12795(13) 0.7090(5) 0.0323(9) Uani 0.04 1 d P
Cu3 Cu 0.58068(4) 0.168502(14) 0.41695(5) 0.02800(16) Uani 1 1 d .
Br Br 0.57409(4) 0.069410(14) 0.64247(6) 0.0574(2) Uani 1 1 d .
N1 N 0.4092(3) 0.08071(10) 0.1658(4) 0.0324(8) Uani 1 1 d .
N2 N 0.2805(3) 0.07656(10) 0.3977(4) 0.0322(7) Uani 1 1 d .
N3 N 0.7142(3) 0.18331(9) 0.8621(4) 0.0296(7) Uani 1 1 d .
N4 N 0.8490(2) 0.10317(9) 0.9128(4) 0.0275(7) Uani 1 1 d .
C1 C 0.4238(3) 0.17500(12) 0.2866(5) 0.0320(9) Uani 1 1 d .
C2 C 0.3683(3) 0.15786(12) 0.1278(5) 0.0310(9) Uani 1 1 d .
C3 C 0.2676(4) 0.17492(13) 0.0263(5) 0.0385(10) Uani 1 1 d .
H3 H 0.2332 0.1629 -0.0791 0.046 Uiso 1 1 calc R
C4 C 0.2166(4) 0.20902(14) 0.0759(5) 0.0458(11) Uani 1 1 d .
H4 H 0.1481 0.2206 0.0052 0.055 Uiso 1 1 calc R
C5 C 0.2670(4) 0.22599(13) 0.2303(5) 0.0452(11) Uani 1 1 d .
H5 H 0.2328 0.2492 0.2669 0.054 Uiso 1 1 calc R
C6 C 0.3672(4) 0.20911(13) 0.3314(5) 0.0404(10) Uani 1 1 d .
H6 H 0.3996 0.2213 0.4371 0.048 Uiso 1 1 calc R
C7 C 0.4180(3) 0.11937(12) 0.0719(5) 0.0349(9) Uani 1 1 d .
H7A H 0.3780 0.1143 -0.0457 0.042 Uiso 1 1 calc R
H7B H 0.4978 0.1250 0.0864 0.042 Uiso 1 1 calc R
C8 C 0.4773(4) 0.04540(13) 0.1370(6) 0.0441(11) Uani 1 1 d .
H8A H 0.4556 0.0403 0.0179 0.053 Uiso 1 1 calc R
H8B H 0.4602 0.0190 0.1876 0.053 Uiso 1 1 calc R
C9 C 0.6011(4) 0.05345(16) 0.2033(8) 0.0615(14) Uani 1 1 d .
H9A H 0.6412 0.0286 0.1808 0.092 Uiso 1 1 calc R
H9B H 0.6238 0.0581 0.3215 0.092 Uiso 1 1 calc R
H9C H 0.6194 0.0790 0.1510 0.092 Uiso 1 1 calc R
C10 C 0.2893(4) 0.06794(14) 0.1182(5) 0.0410(10) Uani 1 1 d .
H10A H 0.2725 0.0471 0.0270 0.049 Uiso 1 1 calc R
H10B H 0.2416 0.0936 0.0786 0.049 Uiso 1 1 calc R
C11 C 0.2601(4) 0.04831(14) 0.2555(6) 0.0441(11) Uani 1 1 d .
H11A H 0.1798 0.0402 0.2157 0.053 Uiso 1 1 calc R
H11B H 0.3046 0.0217 0.2902 0.053 Uiso 1 1 calc R
C12 C 0.1986(3) 0.11158(13) 0.3710(5) 0.0389(10) Uani 1 1 d .
H12A H 0.1225 0.0991 0.3442 0.047 Uiso 1 1 calc R
H12B H 0.2004 0.1287 0.2758 0.047 Uiso 1 1 calc R
C13 C 0.2197(4) 0.14114(18) 0.5173(6) 0.0609(14) Uani 1 1 d .
H13A H 0.1632 0.1640 0.4911 0.091 Uiso 1 1 calc R
H13B H 0.2946 0.1539 0.5441 0.091 Uiso 1 1 calc R
H13C H 0.2150 0.1246 0.6110 0.091 Uiso 1 1 calc R
C14 C 0.2843(4) 0.05021(18) 0.5412(6) 0.0604(14) Uani 1 1 d .
H14A H 0.3076 0.0688 0.6392 0.072 Uiso 1 1 calc R
H14B H 0.3428 0.0279 0.5563 0.072 Uiso 1 1 calc R
C15 C 0.1733(4) 0.0279(2) 0.5320(7) 0.0750(18) Uani 1 1 d .
H15A H 0.1841 0.0113 0.6321 0.113 Uiso 1 1 calc R
H15B H 0.1503 0.0085 0.4376 0.113 Uiso 1 1 calc R
H15C H 0.1150 0.0496 0.5205 0.113 Uiso 1 1 calc R
C16 C 0.7413(3) 0.17600(11) 0.5208(4) 0.0249(8) Uani 1 1 d .
C17 C 0.7914(3) 0.20502(11) 0.6498(4) 0.0244(8) Uani 1 1 d .
C18 C 0.9019(3) 0.21876(12) 0.6849(4) 0.0302(9) Uani 1 1 d .
H18 H 0.9325 0.2387 0.7709 0.036 Uiso 1 1 calc R
C19 C 0.9679(3) 0.20383(12) 0.5967(4) 0.0322(9) Uani 1 1 d .
H19 H 1.0430 0.2136 0.6210 0.039 Uiso 1 1 calc R
C20 C 0.9232(3) 0.17464(13) 0.4734(5) 0.0329(9) Uani 1 1 d .
H20 H 0.9677 0.1637 0.4128 0.040 Uiso 1 1 calc R
C21 C 0.8127(3) 0.16112(12) 0.4374(4) 0.0280(8) Uani 1 1 d .
H21 H 0.7839 0.1408 0.3522 0.034 Uiso 1 1 calc R
C22 C 0.7237(3) 0.21952(11) 0.7561(4) 0.0291(8) Uani 1 1 d .
H22A H 0.7612 0.2442 0.8243 0.035 Uiso 1 1 calc R
H22B H 0.6480 0.2288 0.6864 0.035 Uiso 1 1 calc R
C23 C 0.6229(4) 0.19201(14) 0.9310(5) 0.0419(10) Uani 1 1 d .
H23A H 0.6317 0.1724 1.0243 0.050 Uiso 1 1 calc R
H23B H 0.6306 0.2218 0.9731 0.050 Uiso 1 1 calc R
C24 C 0.5087(4) 0.18639(16) 0.8099(6) 0.0531(12) Uani 1 1 d .
H24A H 0.4524 0.1920 0.8625 0.080 Uiso 1 1 calc R
H24B H 0.5002 0.1569 0.7681 0.080 Uiso 1 1 calc R
H24C H 0.4982 0.2065 0.7192 0.080 Uiso 1 1 calc R
C25 C 0.8226(4) 0.17724(12) 0.9971(5) 0.0357(10) Uani 1 1 d .
H25A H 0.8224 0.1947 1.0924 0.043 Uiso 1 1 calc R
H25B H 0.8850 0.1874 0.9612 0.043 Uiso 1 1 calc R
C26 C 0.8414(4) 0.13081(12) 1.0468(4) 0.0347(9) Uani 1 1 d .
H26A H 0.9117 0.1282 1.1408 0.042 Uiso 1 1 calc R
H26B H 0.7789 0.1207 1.0826 0.042 Uiso 1 1 calc R
C27 C 0.8279(3) 0.05797(12) 0.9477(5) 0.0344(9) Uani 1 1 d .
H27A H 0.8288 0.0401 0.8537 0.041 Uiso 1 1 calc R
H27B H 0.7515 0.0561 0.9552 0.041 Uiso 1 1 calc R
C28 C 0.9102(4) 0.03848(15) 1.1029(6) 0.0535(13) Uani 1 1 d .
H28A H 0.8888 0.0087 1.1140 0.080 Uiso 1 1 calc R
H28B H 0.9084 0.0551 1.1980 0.080 Uiso 1 1 calc R
H28C H 0.9862 0.0392 1.0962 0.080 Uiso 1 1 calc R
C29 C 0.9580(4) 0.10856(14) 0.8874(5) 0.0418(10) Uani 1 1 d .
H29A H 1.0186 0.1009 0.9896 0.050 Uiso 1 1 calc R
H29B H 0.9677 0.1392 0.8645 0.050 Uiso 1 1 calc R
C30 C 0.9705(5) 0.08179(16) 0.7499(7) 0.0628(15) Uani 1 1 d .
H30A H 1.0446 0.0869 0.7398 0.094 Uiso 1 1 calc R
H30B H 0.9121 0.0897 0.6476 0.094 Uiso 1 1 calc R
H30C H 0.9631 0.0513 0.7728 0.094 Uiso 1 1 calc R

loop_
_atom_site_aniso_label
_atom_site_aniso_U_11
_atom_site_aniso_U_22
_atom_site_aniso_U_33
_atom_site_aniso_U_23
_atom_site_aniso_U_13
_atom_site_aniso_U_12
Li1 0.0271(15) 0.0328(17) 0.0357(16) 0.0033(14) 0.0066(13) 0.0048(13)
Cu1 0.0271(15) 0.0328(17) 0.0357(16) 0.0033(14) 0.0066(13) 0.0048(13)
Li2 0.036(2) 0.023(2) 0.036(2) 0.0020(19) 0.0093(19) -0.0025(18)
Cu2 0.036(2) 0.023(2) 0.036(2) 0.0020(19) 0.0093(19) -0.0025(18)
Cu3 0.0272(3) 0.0237(3) 0.0298(3) -0.00274(19) 0.0050(2) -0.00235(18)
Br 0.0398(3) 0.0325(3) 0.0707(4) 0.0210(2) -0.0211(2) -0.01241(19)
N1 0.0336(18) 0.0297(18) 0.0369(18) -0.0072(15) 0.0158(15) -0.0045(14)
N2 0.0285(17) 0.0335(18) 0.0343(18) 0.0051(15) 0.0100(14) 0.0011(14)
N3 0.0421(19) 0.0234(16) 0.0258(16) 0.0020(14) 0.0146(14) 0.0040(14)
N4 0.0313(17) 0.0224(16) 0.0254(16) -0.0002(13) 0.0048(13) -0.0015(13)
C1 0.032(2) 0.027(2) 0.034(2) 0.0013(17) 0.0078(17) 0.0024(17)
C2 0.034(2) 0.028(2) 0.030(2) -0.0006(17) 0.0097(17) 0.0016(17)
C3 0.042(2) 0.041(2) 0.027(2) 0.0004(18) 0.0049(18) 0.0026(19)
C4 0.042(2) 0.044(3) 0.043(3) 0.005(2) 0.003(2) 0.016(2)
C5 0.047(3) 0.033(2) 0.051(3) -0.004(2) 0.009(2) 0.014(2)
C6 0.044(2) 0.031(2) 0.040(2) -0.0069(19) 0.0049(19) 0.0024(19)
C7 0.038(2) 0.035(2) 0.032(2) 0.0037(18) 0.0113(18) 0.0031(18)
C8 0.062(3) 0.027(2) 0.052(3) -0.003(2) 0.029(2) 0.004(2)
C9 0.062(3) 0.043(3) 0.094(4) 0.011(3) 0.044(3) 0.022(2)
C10 0.039(2) 0.041(3) 0.043(2) -0.013(2) 0.013(2) -0.0116(19)
C11 0.034(2) 0.039(2) 0.061(3) -0.012(2) 0.019(2) -0.0120(19)
C12 0.027(2) 0.040(2) 0.046(2) -0.004(2) 0.0059(18) 0.0006(18)
C13 0.047(3) 0.074(4) 0.064(3) -0.028(3) 0.021(2) -0.011(3)
C14 0.039(3) 0.080(4) 0.064(3) 0.038(3) 0.018(2) 0.005(3)
C15 0.050(3) 0.092(4) 0.091(4) 0.048(4) 0.035(3) 0.000(3)
C16 0.032(2) 0.0204(19) 0.0216(18) 0.0046(15) 0.0079(16) -0.0012(15)
C17 0.035(2) 0.0155(17) 0.0209(18) 0.0055(15) 0.0070(15) -0.0008(15)
C18 0.039(2) 0.022(2) 0.0237(19) 0.0010(16) 0.0032(16) -0.0074(17)
C19 0.027(2) 0.038(2) 0.030(2) 0.0048(18) 0.0070(16) -0.0056(17)
C20 0.030(2) 0.043(2) 0.028(2) 0.0028(18) 0.0122(17) 0.0008(18)
C21 0.033(2) 0.026(2) 0.0237(19) -0.0023(16) 0.0064(16) -0.0015(16)
C22 0.043(2) 0.0153(18) 0.030(2) 0.0005(16) 0.0139(17) 0.0004(16)
C23 0.060(3) 0.033(2) 0.040(2) -0.003(2) 0.027(2) -0.005(2)
C24 0.054(3) 0.060(3) 0.053(3) 0.017(2) 0.027(2) 0.010(2)
C25 0.053(3) 0.028(2) 0.024(2) -0.0051(17) 0.0092(19) -0.0053(19)
C26 0.043(2) 0.033(2) 0.0235(19) -0.0018(17) 0.0054(17) -0.0024(18)
C27 0.037(2) 0.024(2) 0.035(2) 0.0042(18) 0.0026(18) -0.0011(17)
C28 0.047(3) 0.039(3) 0.055(3) 0.022(2) -0.010(2) -0.007(2)
C29 0.038(2) 0.039(2) 0.050(3) 0.010(2) 0.016(2) 0.004(2)
C30 0.079(4) 0.057(3) 0.069(3) 0.018(3) 0.045(3) 0.030(3)

loop_
_atom_type_symbol
_atom_type_description
_atom_type_scat_dispersion_real
_atom_type_scat_dispersion_imag
_atom_type_scat_source
C C 0.0033 0.0016 'International Tables Vol C Tables 4.2.6.8 and 6.1.1.4'
H H 0.0000 0.0000 'International Tables Vol C Tables 4.2.6.8 and 6.1.1.4'
Br Br -0.2901 2.4595 'International Tables Vol C Tables 4.2.6.8 and 6.1.1.4'
Cu Cu 0.3201 1.2651 'International Tables Vol C Tables 4.2.6.8 and 6.1.1.4'
Li Li -0.0003 0.0001 'International Tables Vol C Tables 4.2.6.8 and 6.1.1.4'
N N 0.0061 0.0033 'International Tables Vol C Tables 4.2.6.8 and 6.1.1.4'

loop_
_geom_angle_atom_site_label_1
_geom_angle_atom_site_label_2
_geom_angle_atom_site_label_3
_geom_angle
N2 Li1 N1 85.41(16)
N2 Li1 C1 113.38(17)
N1 Li1 C1 84.75(16)
N2 Li1 Br 103.62(14)
N1 Li1 Br 119.67(15)
C1 Li1 Br 137.35(16)
N2 Li1 Cu3 156.03(16)
N1 Li1 Cu3 100.51(14)
C1 Li1 Cu3 45.18(11)
Br Li1 Cu3 93.65(10)
N3 Li2 N4 85.84(19)
N3 Li2 C16 86.45(18)
N4 Li2 C16 119.2(2)
N3 Li2 Br 129.6(2)
N4 Li2 Br 104.17(18)
C16 Li2 Br 125.9(2)
N3 Li2 C17 58.37(14)
N4 Li2 C17 101.00(18)
C16 Li2 C17 31.02(12)
Br Li2 C17 154.0(2)
N3 Li2 Cu3 95.32(16)
N4 Li2 Cu3 161.9(2)
C16 Li2 Cu3 43.07(11)
Br Li2 Cu3 89.06(13)
C17 Li2 Cu3 64.98(12)
C1 Cu3 C16 165.13(15)
C1 Cu3 Li1 61.44(13)
C16 Cu3 Li1 133.35(12)
C1 Cu3 Li2 137.51(14)
C16 Cu3 Li2 56.13(13)
Li1 Cu3 Li2 81.35(11)
Li1 Br Li2 94.53(12)
C8 N1 C7 111.2(3)
C8 N1 C10 110.6(3)
C7 N1 C10 108.7(3)
C8 N1 Li1 120.1(3)
C7 N1 Li1 103.2(2)
C10 N1 Li1 102.3(2)
C11 N2 C12 113.2(3)
C11 N2 C14 108.8(4)
C12 N2 C14 111.8(3)
C11 N2 Li1 101.7(2)
C12 N2 Li1 107.1(2)
C14 N2 Li1 113.9(3)
C22 N3 C23 110.0(3)
C22 N3 C25 110.0(3)
C23 N3 C25 109.9(3)
C22 N3 Li2 102.8(2)
C23 N3 Li2 120.6(3)
C25 N3 Li2 103.0(2)
C26 N4 C29 111.0(3)
C26 N4 C27 109.3(3)
C29 N4 C27 112.2(3)
C26 N4 Li2 100.4(2)
C29 N4 Li2 113.3(3)
C27 N4 Li2 110.0(2)
C6 C1 C2 114.7(3)
C6 C1 Cu3 115.6(3)
C2 C1 Cu3 127.2(3)
C6 C1 Li1 122.1(3)
C2 C1 Li1 92.9(2)
Cu3 C1 Li1 73.38(14)
C3 C2 C1 121.5(4)
C3 C2 C7 119.4(3)
C1 C2 C7 119.0(3)
C4 C3 C2 121.3(4)
C4 C3 H3 119.4
C2 C3 H3 119.4
C3 C4 C5 118.8(4)
C3 C4 H4 120.6
C5 C4 H4 120.6
C6 C5 C4 120.0(4)
C6 C5 H5 120.0
C4 C5 H5 120.0
C5 C6 C1 123.6(4)
C5 C6 H6 118.2
C1 C6 H6 118.2
N1 C7 C2 110.9(3)
N1 C7 H7A 109.5
C2 C7 H7A 109.5
N1 C7 H7B 109.5
C2 C7 H7B 109.5
H7A C7 H7B 108.1
N1 C8 C9 113.9(4)
N1 C8 H8A 108.8
C9 C8 H8A 108.8
N1 C8 H8B 108.8
C9 C8 H8B 108.8
H8A C8 H8B 107.7
C8 C9 H9A 109.5
C8 C9 H9B 109.5
H9A C9 H9B 109.5
C8 C9 H9C 109.5
H9A C9 H9C 109.5
H9B C9 H9C 109.5
N1 C10 C11 112.7(4)
N1 C10 H10A 109.1
C11 C10 H10A 109.1
N1 C10 H10B 109.1
C11 C10 H10B 109.1
H10A C10 H10B 107.8
N2 C11 C10 113.9(3)
N2 C11 H11A 108.8
C10 C11 H11A 108.8
N2 C11 H11B 108.8
C10 C11 H11B 108.8
H11A C11 H11B 107.7
N2 C12 C13 113.5(4)
N2 C12 H12A 108.9
C13 C12 H12A 108.9
N2 C12 H12B 108.9
C13 C12 H12B 108.9
H12A C12 H12B 107.7
C12 C13 H13A 109.5
C12 C13 H13B 109.5
H13A C13 H13B 109.5
C12 C13 H13C 109.5
H13A C13 H13C 109.5
H13B C13 H13C 109.5
N2 C14 C15 115.5(4)
N2 C14 H14A 108.4
C15 C14 H14A 108.4
N2 C14 H14B 108.4
C15 C14 H14B 108.4
H14A C14 H14B 107.5
C14 C15 H15A 109.5
C14 C15 H15B 109.5
H15A C15 H15B 109.5
C14 C15 H15C 109.5
H15A C15 H15C 109.5
H15B C15 H15C 109.5
C21 C16 C17 115.0(3)
C21 C16 Cu3 118.0(3)
C17 C16 Cu3 124.7(3)
C21 C16 Li2 116.3(3)
C17 C16 Li2 89.7(2)
Cu3 C16 Li2 80.80(16)
C18 C17 C16 121.5(3)
C18 C17 C22 120.0(3)
C16 C17 C22 118.5(3)
C18 C17 Li2 130.7(3)
C16 C17 Li2 59.3(2)
C22 C17 Li2 79.3(2)
C19 C18 C17 121.2(3)
C19 C18 H18 119.4
C17 C18 H18 119.4
C20 C19 C18 119.0(4)
C20 C19 H19 120.5
C18 C19 H19 120.5
C19 C20 C21 119.9(4)
C19 C20 H20 120.1
C21 C20 H20 120.1
C20 C21 C16 123.4(3)
C20 C21 H21 118.3
C16 C21 H21 118.3
N3 C22 C17 109.1(3)
N3 C22 H22A 109.9
C17 C22 H22A 109.9
N3 C22 H22B 109.9
C17 C22 H22B 109.9
H22A C22 H22B 108.3
C24 C23 N3 113.2(3)
C24 C23 H23A 108.9
N3 C23 H23A 108.9
C24 C23 H23B 108.9
N3 C23 H23B 108.9
H23A C23 H23B 107.7
C23 C24 H24A 109.5
C23 C24 H24B 109.5
H24A C24 H24B 109.5
C23 C24 H24C 109.5
H24A C24 H24C 109.5
H24B C24 H24C 109.5
N3 C25 C26 111.4(3)
N3 C25 H25A 109.4
C26 C25 H25A 109.4
N3 C25 H25B 109.4
C26 C25 H25B 109.4
H25A C25 H25B 108.0
N4 C26 C25 112.3(3)
N4 C26 H26A 109.1
C25 C26 H26A 109.1
N4 C26 H26B 109.1
C25 C26 H26B 109.1
H26A C26 H26B 107.9
N4 C27 C28 116.2(3)
N4 C27 H27A 108.2
C28 C27 H27A 108.2
N4 C27 H27B 108.2
C28 C27 H27B 108.2
H27A C27 H27B 107.4
C27 C28 H28A 109.5
C27 C28 H28B 109.5
H28A C28 H28B 109.5
C27 C28 H28C 109.5
H28A C28 H28C 109.5
H28B C28 H28C 109.5
N4 C29 C30 113.8(4)
N4 C29 H29A 108.8
C30 C29 H29A 108.8
N4 C29 H29B 108.8
C30 C29 H29B 108.8
H29A C29 H29B 107.7
C29 C30 H30A 109.5
C29 C30 H30B 109.5
H30A C30 H30B 109.5
C29 C30 H30C 109.5
H30A C30 H30C 109.5
H30B C30 H30C 109.5

loop_
_geom_bond_atom_site_label_1
_geom_bond_atom_site_label_2
_geom_bond_distance
Li1 N2 2.193(4)
Li1 N1 2.197(4)
Li1 C1 2.402(5)
Li1 Br 2.408(3)
Li1 Cu3 2.621(3)
Li2 N3 2.159(5)
Li2 N4 2.203(5)
Li2 C16 2.361(5)
Li2 Br 2.412(4)
Li2 C17 2.746(5)
Li2 Cu3 2.807(4)
Cu3 C1 1.940(4)
Cu3 C16 1.942(4)
N1 C8 1.468(5)
N1 C7 1.479(5)
N1 C10 1.486(5)
N2 C11 1.467(5)
N2 C12 1.468(5)
N2 C14 1.478(5)
N3 C22 1.485(5)
N3 C23 1.488(5)
N3 C25 1.490(5)
N4 C26 1.475(5)
N4 C29 1.474(5)
N4 C27 1.483(5)
C1 C6 1.405(6)
C1 C2 1.427(5)
C2 C3 1.390(6)
C2 C7 1.506(5)
C3 C4 1.383(6)
C3 H3 0.9500
C4 C5 1.384(6)
C4 H4 0.9500
C5 C6 1.383(6)
C5 H5 0.9500
C6 H6 0.9500
C7 H7A 0.9900
C7 H7B 0.9900
C8 C9 1.498(7)
C8 H8A 0.9900
C8 H8B 0.9900
C9 H9A 0.9800
C9 H9B 0.9800
C9 H9C 0.9800
C10 C11 1.490(6)
C10 H10A 0.9900
C10 H10B 0.9900
C11 H11A 0.9900
C11 H11B 0.9900
C12 C13 1.518(6)
C12 H12A 0.9900
C12 H12B 0.9900
C13 H13A 0.9800
C13 H13B 0.9800
C13 H13C 0.9800
C14 C15 1.543(7)
C14 H14A 0.9900
C14 H14B 0.9900
C15 H15A 0.9800
C15 H15B 0.9800
C15 H15C 0.9800
C16 C21 1.407(5)
C16 C17 1.415(5)
C17 C18 1.394(5)
C17 C22 1.518(5)
C18 C19 1.385(5)
C18 H18 0.9500
C19 C20 1.375(5)
C19 H19 0.9500
C20 C21 1.391(5)
C20 H20 0.9500
C21 H21 0.9500
C22 H22A 0.9900
C22 H22B 0.9900
C23 C24 1.488(7)
C23 H23A 0.9900
C23 H23B 0.9900
C24 H24A 0.9800
C24 H24B 0.9800
C24 H24C 0.9800
C25 C26 1.506(5)
C25 H25A 0.9900
C25 H25B 0.9900
C26 H26A 0.9900
C26 H26B 0.9900
C27 C28 1.529(5)
C27 H27A 0.9900
C27 H27B 0.9900
C28 H28A 0.9800
C28 H28B 0.9800
C28 H28C 0.9800
C29 C30 1.506(6)
C29 H29A 0.9900
C29 H29B 0.9900
C30 H30A 0.9800
C30 H30B 0.9800
C30 H30C 0.9800

loop_
_geom_torsion_atom_site_label_1
_geom_torsion_atom_site_label_2
_geom_torsion_atom_site_label_3
_geom_torsion_atom_site_label_4
_geom_torsion
N2 Li1 Cu3 C1 -30.9(4)
N1 Li1 Cu3 C1 71.60(18)
Br Li1 Cu3 C1 -167.32(17)
N2 Li1 Cu3 C16 151.1(4)
N1 Li1 Cu3 C16 -106.38(19)
C1 Li1 Cu3 C16 -178.0(2)
Br Li1 Cu3 C16 14.7(2)
N2 Li1 Cu3 Li2 127.8(4)
N1 Li1 Cu3 Li2 -129.63(15)
C1 Li1 Cu3 Li2 158.76(17)
Br Li1 Cu3 Li2 -8.55(11)
N3 Li2 Cu3 C1 -93.1(2)
N4 Li2 Cu3 C1 174.0(6)
C16 Li2 Cu3 C1 -172.1(2)
Br Li2 Cu3 C1 36.6(3)
C17 Li2 Cu3 C1 -144.5(2)
N3 Li2 Cu3 C16 79.02(19)
N4 Li2 Cu3 C16 -13.9(6)
Br Li2 Cu3 C16 -151.2(2)
C17 Li2 Cu3 C16 27.67(15)
N3 Li2 Cu3 Li1 -121.21(17)
N4 Li2 Cu3 Li1 145.9(7)
C16 Li2 Cu3 Li1 159.77(16)
Br Li2 Cu3 Li1 8.52(11)
C17 Li2 Cu3 Li1 -172.56(13)
N2 Li1 Br Li2 -153.36(16)
N1 Li1 Br Li2 114.16(19)
C1 Li1 Br Li2 -3.4(3)
Cu3 Li1 Br Li2 9.88(13)
N3 Li2 Br Li1 86.9(3)
N4 Li2 Br Li1 -176.65(17)
C16 Li2 Br Li1 -33.1(2)
C17 Li2 Br Li1 -11.4(5)
Cu3 Li2 Br Li1 -9.20(12)
N2 Li1 N1 C8 -110.6(3)
C1 Li1 N1 C8 135.4(3)
Br Li1 N1 C8 -7.6(4)
Cu3 Li1 N1 C8 92.8(3)
N2 Li1 N1 C7 125.0(2)
C1 Li1 N1 C7 11.0(2)
Br Li1 N1 C7 -131.9(2)
Cu3 Li1 N1 C7 -31.5(2)
N2 Li1 N1 C10 12.3(3)
C1 Li1 N1 C10 -101.8(3)
Br Li1 N1 C10 115.3(3)
Cu3 Li1 N1 C10 -144.3(2)
N1 Li1 N2 C11 14.6(3)
C1 Li1 N2 C11 96.9(3)
Br Li1 N2 C11 -104.8(2)
Cu3 Li1 N2 C11 120.3(4)
N1 Li1 N2 C12 -104.4(3)
C1 Li1 N2 C12 -22.2(3)
Br Li1 N2 C12 136.1(2)
Cu3 Li1 N2 C12 1.2(5)
N1 Li1 N2 C14 131.5(3)
C1 Li1 N2 C14 -146.2(3)
Br Li1 N2 C14 12.1(4)
Cu3 Li1 N2 C14 -122.8(4)
N4 Li2 N3 C22 125.7(2)
C16 Li2 N3 C22 6.1(3)
Br Li2 N3 C22 -129.3(3)
C17 Li2 N3 C22 20.1(2)
Cu3 Li2 N3 C22 -36.1(3)
N4 Li2 N3 C23 -111.4(3)
C16 Li2 N3 C23 128.9(3)
Br Li2 N3 C23 -6.5(4)
C17 Li2 N3 C23 142.9(3)
Cu3 Li2 N3 C23 86.7(3)
N4 Li2 N3 C25 11.3(3)
C16 Li2 N3 C25 -108.3(2)
Br Li2 N3 C25 116.3(3)
C17 Li2 N3 C25 -94.3(2)
Cu3 Li2 N3 C25 -150.5(2)
N3 Li2 N4 C26 17.3(3)
C16 Li2 N4 C26 100.9(3)
Br Li2 N4 C26 -112.6(2)
C17 Li2 N4 C26 74.0(3)
Cu3 Li2 N4 C26 111.7(7)
N3 Li2 N4 C29 -101.0(3)
C16 Li2 N4 C29 -17.4(4)
Br Li2 N4 C29 129.1(3)
C17 Li2 N4 C29 -44.4(3)
Cu3 Li2 N4 C29 -6.6(8)
N3 Li2 N4 C27 132.4(3)
C16 Li2 N4 C27 -144.0(3)
Br Li2 N4 C27 2.6(3)
C17 Li2 N4 C27 -170.9(2)
Cu3 Li2 N4 C27 -133.2(6)
C16 Cu3 C1 C6 -67.5(7)
Li1 Cu3 C1 C6 118.2(3)
Li2 Cu3 C1 C6 86.2(4)
C16 Cu3 C1 C2 93.5(7)
Li1 Cu3 C1 C2 -80.7(3)
Li2 Cu3 C1 C2 -112.8(4)
C16 Cu3 C1 Li1 174.3(6)
Li2 Cu3 C1 Li1 -32.0(2)
N2 Li1 C1 C6 56.7(4)
N1 Li1 C1 C6 139.4(3)
Br Li1 C1 C6 -91.3(4)
Cu3 Li1 C1 C6 -110.2(4)
N2 Li1 C1 C2 -65.1(3)
N1 Li1 C1 C2 17.6(2)
Br Li1 C1 C2 147.0(3)
Cu3 Li1 C1 C2 128.1(3)
N2 Li1 C1 Cu3 166.85(18)
N1 Li1 C1 Cu3 -110.46(15)
Br Li1 C1 Cu3 18.9(2)
C6 C1 C2 C3 1.5(6)
Cu3 C1 C2 C3 -159.6(3)
Li1 C1 C2 C3 129.1(4)
C6 C1 C2 C7 -176.1(4)
Cu3 C1 C2 C7 22.7(5)
Li1 C1 C2 C7 -48.5(4)
C1 C2 C3 C4 -0.6(6)
C7 C2 C3 C4 177.0(4)
C2 C3 C4 C5 -0.5(7)
C3 C4 C5 C6 0.6(7)
C4 C5 C6 C1 0.5(7)
C2 C1 C6 C5 -1.5(6)
Cu3 C1 C6 C5 161.9(4)
Li1 C1 C6 C5 -112.3(4)
C8 N1 C7 C2 -168.2(3)
C10 N1 C7 C2 69.8(4)
Li1 N1 C7 C2 -38.2(3)
C3 C2 C7 N1 -109.0(4)
C1 C2 C7 N1 68.6(5)
C7 N1 C8 C9 67.2(5)
C10 N1 C8 C9 -171.9(4)
Li1 N1 C8 C9 -53.2(5)
C8 N1 C10 C11 90.4(4)
C7 N1 C10 C11 -147.2(3)
Li1 N1 C10 C11 -38.6(4)
C12 N2 C11 C10 73.1(4)
C14 N2 C11 C10 -162.0(4)
Li1 N2 C11 C10 -41.5(4)
N1 C10 C11 N2 59.3(5)
C11 N2 C12 C13 -179.6(4)
C14 N2 C12 C13 57.1(5)
Li1 N2 C12 C13 -68.2(4)
C11 N2 C14 C15 -65.3(6)
C12 N2 C14 C15 60.5(6)
Li1 N2 C14 C15 -178.0(4)
C1 Cu3 C16 C21 -86.1(7)
Li1 Cu3 C16 C21 87.0(3)
Li2 Cu3 C16 C21 115.0(3)
C1 Cu3 C16 C17 75.7(7)
Li1 Cu3 C16 C17 -111.2(3)
Li2 Cu3 C16 C17 -83.2(3)
C1 Cu3 C16 Li2 158.9(6)
Li1 Cu3 C16 Li2 -28.0(2)
N3 Li2 C16 C21 141.5(3)
N4 Li2 C16 C21 58.3(4)
Br Li2 C16 C21 -80.4(4)
C17 Li2 C16 C21 117.9(4)
Cu3 Li2 C16 C21 -116.8(3)
N3 Li2 C16 C17 23.6(2)
N4 Li2 C16 C17 -59.7(3)
Br Li2 C16 C17 161.7(3)
Cu3 Li2 C16 C17 125.2(3)
N3 Li2 C16 Cu3 -101.67(17)
N4 Li2 C16 Cu3 175.1(2)
Br Li2 C16 Cu3 36.4(2)
C17 Li2 C16 Cu3 -125.2(3)
C21 C16 C17 C18 2.6(5)
Cu3 C16 C17 C18 -159.7(3)
Li2 C16 C17 C18 121.7(3)
C21 C16 C17 C22 -174.5(3)
Cu3 C16 C17 C22 23.2(4)
Li2 C16 C17 C22 -55.4(3)
C21 C16 C17 Li2 -119.1(3)
Cu3 C16 C17 Li2 78.6(3)
N3 Li2 C17 C18 101.1(4)
N4 Li2 C17 C18 23.0(4)
C16 Li2 C17 C18 -106.9(4)
Br Li2 C17 C18 -142.4(4)
Cu3 Li2 C17 C18 -144.9(3)
N3 Li2 C17 C16 -152.0(3)
N4 Li2 C17 C16 129.9(3)
Br Li2 C17 C16 -35.5(5)
Cu3 Li2 C17 C16 -38.0(2)
N3 Li2 C17 C22 -19.5(2)
N4 Li2 C17 C22 -97.5(2)
C16 Li2 C17 C22 132.6(3)
Br Li2 C17 C22 97.0(5)
Cu3 Li2 C17 C22 94.6(2)
C16 C17 C18 C19 -1.3(5)
C22 C17 C18 C19 175.7(3)
Li2 C17 C18 C19 73.4(5)
C17 C18 C19 C20 -0.5(5)
C18 C19 C20 C21 1.0(6)
C19 C20 C21 C16 0.4(6)
C17 C16 C21 C20 -2.2(5)
Cu3 C16 C21 C20 161.4(3)
Li2 C16 C21 C20 -105.1(4)
C23 N3 C22 C17 -163.7(3)
C25 N3 C22 C17 75.2(4)
Li2 N3 C22 C17 -34.0(3)
C18 C17 C22 N3 -105.2(4)
C16 C17 C22 N3 71.9(4)
Li2 C17 C22 N3 25.9(3)
C22 N3 C23 C24 74.9(4)
C25 N3 C23 C24 -163.9(3)
Li2 N3 C23 C24 -44.4(5)
C22 N3 C25 C26 -148.4(3)
C23 N3 C25 C26 90.4(4)
Li2 N3 C25 C26 -39.3(4)
C29 N4 C26 C25 75.2(4)
C27 N4 C26 C25 -160.5(3)
Li2 N4 C26 C25 -44.9(4)
N3 C25 C26 N4 62.2(4)
C26 N4 C27 C28 -61.4(5)
C29 N4 C27 C28 62.2(5)
Li2 N4 C27 C28 -170.6(3)
C26 N4 C29 C30 -178.9(3)
C27 N4 C29 C30 58.4(4)
Li2 N4 C29 C30 -66.9(4)
